data_8100944
loop_
_publ_author_name
'Mahjoub, Ahmed'
'Zantour, H\'edi'

_publ_section_title
;
Crystal structure of 1,3,5,7-tetrapropyl-2,4,6,8,9,10-hexathiaadamantane, 
C~4~S~6~(CH~2~CH~2~CH~3~)~4~
;
_journal_issue 2
_journal_name_full 'Zeitschrift f\"ur Kristallographie - New Crystal Structures'
_journal_page_first 271
_journal_page_last 272
_journal_volume 216
_journal_year 2001
_chemical_formula_sum 'C16 H28 S6'
_chemical_formula_weight 412.74
_chemical_name_common
;
Tetrapropylhexathiaadamantane
;
_space_group_IT_number 142
_symmetry_cell_setting tetragonal
_symmetry_space_group_name_Hall '-I 4bd 2c'
_symmetry_space_group_name_H-M 'I 41/a c d :2'
_cell_angle_alpha 90.00
_cell_angle_beta 90.00
_cell_angle_gamma 90.00
_cell_formula_units_Z 8
_cell_length_a 10.290(2)
_cell_length_b 10.290(2)
_cell_length_c 37.722(15)
_cell_measurement_temperature 148(2)
_cell_volume 3993.9(19)
_diffrn_ambient_temperature 148(2)
_exptl_crystal_density_diffrn 1.373
_refine_ls_R_factor_obs 0.0246
_refine_ls_wR_factor_obs 0.0631
_cod_depositor_comments
;
The following automatic conversions were performed:
'_symmetry_cell_setting' value 'Tetragonal' changed to 'tetragonal'
according to '/home/saulius/struct/CIF-dictionaries/cif_core.dic'
dictionary named 'cif_core.dic' version 2.4.1 from 2010-06-29.

Automatic conversion script
Id: cif_fix_enum 1527 2010-12-29 10:47:43Z saulius 
;
_cod_original_sg_symbol_H-M 'I 41/a c d'
_cod_database_code 8100944

loop_
_symmetry_equiv_pos_as_xyz
'x, y, z'
'-x+1/2, -y, z+1/2'
'-y+1/4, x+3/4, z+1/4'
'y+1/4, -x+1/4, z+3/4'
'-x+1/2, y, -z'
'x, -y, -z+1/2'
'y+1/4, x+3/4, -z+3/4'
'-y+1/4, -x+1/4, -z+1/4'
'x+1/2, y+1/2, z+1/2'
'-x+1, -y+1/2, z+1'
'-y+3/4, x+5/4, z+3/4'
'y+3/4, -x+3/4, z+5/4'
'-x+1, y+1/2, -z+1/2'
'x+1/2, -y+1/2, -z+1'
'y+3/4, x+5/4, -z+5/4'
'-y+3/4, -x+3/4, -z+3/4'
'-x, -y, -z'
'x-1/2, y, -z-1/2'
'y-1/4, -x-3/4, -z-1/4'
'-y-1/4, x-1/4, -z-3/4'
'x-1/2, -y, z'
'-x, y, z-1/2'
'-y-1/4, -x-3/4, z-3/4'
'y-1/4, x-1/4, z-1/4'
'-x+1/2, -y+1/2, -z+1/2'
'x, y+1/2, -z'
'y+1/4, -x-1/4, -z+1/4'
'-y+1/4, x+1/4, -z-1/4'
'x, -y+1/2, z+1/2'
'-x+1/2, y+1/2, z'
'-y+1/4, -x-1/4, z-1/4'
'y+1/4, x+1/4, z+1/4'

loop_
_atom_site_aniso_label
_atom_site_aniso_U_11
_atom_site_aniso_U_22
_atom_site_aniso_U_33
_atom_site_aniso_U_23
_atom_site_aniso_U_13
_atom_site_aniso_U_12
S1 0.0165(2) 0.0164(2) 0.0113(2) 0.000 0.000 0.00291(13)
S2 0.0153(2) 0.01296(14) 0.01438(14) 0.00059(8) -0.00054(8) -0.00056(8)
C1 0.0141(4) 0.0138(4) 0.0130(4) -0.0001(3) 0.0002(3) 0.0010(4)
C2 0.0164(5) 0.0164(5) 0.0158(4) 0.0027(4) -0.0006(4) 0.0035(4)
C3 0.0216(5) 0.0253(6) 0.0231(5) 0.0102(4) 0.0005(4) 0.0019(5)
C4 0.0329(6) 0.0228(5) 0.0234(6) 0.0076(4) 0.0000(5) 0.0064(5)

loop_
_atom_site_label
_atom_site_type_symbol
_atom_site_fract_x
_atom_site_fract_y
_atom_site_fract_z
_atom_site_U_iso_or_equiv
_atom_site_thermal_displace_type
_atom_site_occupancy
_atom_site_calc_flag
_atom_site_refinement_flags
_atom_site_disorder_group
S1 S 0.5000 0.2500 0.182126(9) 0.01473(11) Uani 1 d S .
S2 S 0.46148(2) 0.04544(2) 0.124626(6) 0.01420(10) Uani 1 d . .
C1 C 0.57683(9) 0.13537(9) 0.15184(3) 0.0137(2) Uani 1 d . .
C2 C 0.64917(10) 0.03422(10) 0.17489(3) 0.0162(2) Uani 1 d . .
H2A H 0.7110(14) 0.0823(15) 0.1899(4) 0.025(4) Uiso 1 d . .
H2B H 0.6981(15) -0.0217(16) 0.1588(4) 0.029(4) Uiso 1 d . .
C3 C 0.56589(12) -0.04994(12) 0.19937(3) 0.0233(2) Uani 1 d . .
H3A H 0.5033(19) -0.0927(17) 0.1854(4) 0.043(5) Uiso 1 d . .
H3B H 0.5175(18) 0.0068(17) 0.2159(5) 0.038(5) Uiso 1 d . .
C4 C 0.65204(13) -0.14459(12) 0.21991(3) 0.0264(3) Uani 1 d . .
H4A H 0.6031(17) -0.1907(15) 0.2368(5) 0.038(5) Uiso 1 d . .
H4B H 0.7173(17) -0.0980(17) 0.2326(5) 0.041(5) Uiso 1 d . .
H4C H 0.6972(21) -0.2031(21) 0.2047(6) 0.068(7) Uiso 1 d . .

loop_
_geom_bond_atom_site_label_1
_geom_bond_atom_site_label_2
_geom_bond_distance
_geom_bond_site_symmetry_2
_geom_bond_publ_flag
S1 C1 1.8226(11) . ?
S1 C1 1.8226(11) 10_554 ?
S2 C1 1.8216(11) . ?
S2 C1 1.8268(11) 27_565 ?
C1 C2 1.5472(14) . ?
C1 S2 1.8268(11) 20_656 ?
C2 C3 1.529(2) . ?
C2 H2A 0.984(15) . ?
C2 H2B 0.98(2) . ?
C3 C4 1.528(2) . ?
C3 H3A 0.94(2) . ?
C3 H3B 0.99(2) . ?
C4 H4A 0.94(2) . ?
C4 H4B 0.95(2) . ?
C4 H4C 0.95(2) . ?
